data_1508152
loop_
_publ_author_name
'Arashiba, Kazuya'
'Miyake, Yoshihiro'
'Nishibayashi, Yoshiaki'

_publ_section_title
;
 A molybdenum complex bearing PNP-type pincer ligands leads to the
 catalytic reduction of dinitrogen into ammonia.
;
_journal_issue 2
_journal_name_full 'Nature chemistry'
_journal_page_first 120
_journal_page_last 125
_journal_paper_doi 10.1038/nchem.906
_journal_volume 3
_journal_year 2011
_chemical_absolute_configuration 'CHOOSE rm ad rmad syn or unk'
_chemical_formula_moiety 'C23.75 H44.50 Cl4.50 Mo N P2 '
_chemical_formula_sum 'C23.75 H44.5 Cl4.5 Mo N P2'
_chemical_formula_weight 661.55
_space_group_IT_number 5
_symmetry_cell_setting monoclinic
_symmetry_Int_Tables_number 5
_symmetry_space_group_name_Hall 'C 2y'
_symmetry_space_group_name_H-M 'C 1 2 1'
_cell_angle_alpha 90.0000
_cell_angle_beta 125.4800(10)
_cell_angle_gamma 90.0000
_cell_formula_units_Z 8
_cell_length_a 28.6387(12)
_cell_length_b 14.9963(8)
_cell_length_c 19.6011(7)
_cell_measurement_reflns_used 30067
_cell_measurement_temperature 173.1
_cell_measurement_theta_max 27.5
_cell_measurement_theta_min 3.0
_cell_volume 6855.1(5)
_computing_cell_refinement PROCESS-AUTO
_computing_data_collection PROCESS-AUTO
_computing_data_reduction CrystalStructure
_computing_publication_material 'CrystalStructure 3.8'
_computing_structure_refinement CRYSTALS
_computing_structure_solution 'DIRDIF99 (PATTY)'
_diffrn_ambient_temperature 173.1
_diffrn_detector_area_resol_mean 10.00
_diffrn_measured_fraction_theta_full 0.982
_diffrn_measured_fraction_theta_max 0.982
_diffrn_measurement_device_type 'Rigaku RAXIS-RAPID'
_diffrn_measurement_method \w
_diffrn_radiation_type 'Mo K\a'
_diffrn_radiation_wavelength 0.71075
_diffrn_reflns_av_R_equivalents 0.026
_diffrn_reflns_limit_h_max 35
_diffrn_reflns_limit_h_min -37
_diffrn_reflns_limit_k_max 19
_diffrn_reflns_limit_k_min -19
_diffrn_reflns_limit_l_max 24
_diffrn_reflns_limit_l_min -25
_diffrn_reflns_number 32859
_diffrn_reflns_theta_full 27.47
_diffrn_reflns_theta_max 27.47
_exptl_absorpt_coefficient_mu 0.838
_exptl_absorpt_correction_T_max 0.846
_exptl_absorpt_correction_T_min 0.690
_exptl_absorpt_correction_type multi-scan
_exptl_absorpt_process_details
;
    Higashi, T. (1995). Program for Absorption Correction.
    Rigaku Corporation, Tokyo, Japan.
;
_exptl_crystal_colour yellow
_exptl_crystal_density_diffrn 1.282
_exptl_crystal_density_method 'not measured'
_exptl_crystal_description platelet
_exptl_crystal_F_000 2740.00
_exptl_crystal_size_max 0.50
_exptl_crystal_size_mid 0.30
_exptl_crystal_size_min 0.20
_refine_diff_density_max 1.41
_refine_diff_density_min -1.11
_refine_ls_abs_structure_details 'Flack, H. D. (1983), Acta Cryst. A39, 876-881.  7172 Friedel Pairs'
_refine_ls_abs_structure_Flack -0.00(2)
_refine_ls_extinction_method none
_refine_ls_goodness_of_fit_ref 1.006
_refine_ls_hydrogen_treatment refall
_refine_ls_number_parameters 698
_refine_ls_number_reflns 15167
_refine_ls_R_factor_gt 0.0407
_refine_ls_shift/su_max 0.0000
_refine_ls_structure_factor_coef Fsqd
_refine_ls_weighting_details 'w = 1/[3.9000\s(Fo^2^)]/(4Fo^2^)'
_refine_ls_weighting_scheme calc
_refine_ls_wR_factor_ref 0.0950
_reflns_number_gt 13878
_reflns_number_total 15167
_reflns_threshold_expression F^2^>2.0\s(F^2^)
_cod_data_source_file nchem.906-s2.cif
_cod_data_source_block '_20080808'
_cod_original_formula_sum 'C23.75 H44.50 Cl4.50 Mo N P2 '
_cod_database_code 1508152

loop_
_symmetry_equiv_pos_site_id
_symmetry_equiv_pos_as_xyz
1 +X,+Y,+Z
2 -X,+Y,-Z
3 1/2+X,1/2+Y,+Z
4 1/2-X,1/2+Y,-Z

loop_
_atom_site_label
_atom_site_type_symbol
_atom_site_fract_x
_atom_site_fract_y
_atom_site_fract_z
_atom_site_U_iso_or_equiv
_atom_site_adp_type
_atom_site_occupancy
_atom_site_symmetry_multiplicity
_atom_site_calc_flag
_atom_site_refinement_flags
Mo(1) Mo 0.67910(2) 0.74099(8) 0.37628(2) 0.02482(10) Uani 1.00 1 d .
Mo(2) Mo 0.33331(2) 0.50257(8) 0.14168(2) 0.02222(9) Uani 1.00 1 d .
Cl(1) Cl 0.74899(6) 0.62522(11) 0.41362(8) 0.0389(3) Uani 1.00 1 d .
Cl(2) Cl 0.61272(5) 0.63407(12) 0.36542(8) 0.0444(3) Uani 1.00 1 d .
Cl(3) Cl 0.61213(6) 0.86027(12) 0.33610(8) 0.0457(4) Uani 1.00 1 d .
Cl(4) Cl 0.34677(5) 0.55277(11) 0.26990(6) 0.0320(3) Uani 1.00 1 d .
Cl(5) Cl 0.28366(5) 0.36831(11) 0.13516(7) 0.0363(3) Uani 1.00 1 d .
Cl(6) Cl 0.32641(5) 0.46639(12) 0.01762(7) 0.0405(3) Uani 1.00 1 d .
Cl(7) Cl 0.35036(17) 0.1005(4) 0.3107(2) 0.0966(16) Uani 0.44 1 d P
Cl(8) Cl 0.4107(2) 0.1870(3) 0.4658(3) 0.121(2) Uani 0.44 1 d P
Cl(9) Cl 0.52105(19) 0.0842(3) 0.2317(2) 0.0952(15) Uani 0.44 1 d P
Cl(10) Cl 0.4861(2) -0.0014(5) 0.3197(4) 0.142(2) Uani 0.44 1 d P
Cl(11) Cl 0.47083(19) 0.6337(4) 0.4768(2) 0.1209(19) Uani 0.50 1 d P
Cl(12) Cl 0.4620(2) 0.7705(4) 0.4009(2) 0.120(2) Uani 0.50 1 d P
Cl(13) Cl 0.5398(10) 0.1833(18) 0.0615(14) 0.328(12) Uiso 0.25 1 d P
P(1) P 0.65713(5) 0.74537(12) 0.22669(6) 0.0329(3) Uani 1.00 1 d .
P(2) P 0.73091(5) 0.78651(11) 0.53236(7) 0.0315(3) Uani 1.00 1 d .
P(3) P 0.44173(5) 0.45725(11) 0.23299(7) 0.0267(3) Uani 1.00 1 d .
P(4) P 0.24538(5) 0.60545(11) 0.04973(7) 0.0255(3) Uani 1.00 1 d .
N(1) N 0.74191(15) 0.8389(2) 0.3923(2) 0.0255(10) Uani 1.00 1 d .
N(2) N 0.37503(15) 0.6281(2) 0.1471(2) 0.0255(10) Uani 1.00 1 d .
C(1) C 0.6412(2) 0.6394(4) 0.1629(3) 0.0544(19) Uani 1.00 1 d .
C(2) C 0.6621(3) 0.5595(4) 0.2200(3) 0.065(2) Uani 1.00 1 d .
C(3) C 0.5751(2) 0.6309(5) 0.0987(3) 0.077(2) Uani 1.00 1 d .
C(4) C 0.6717(2) 0.6396(4) 0.1187(3) 0.063(2) Uani 1.00 1 d .
C(5) C 0.6158(2) 0.8420(4) 0.1548(2) 0.0435(15) Uani 1.00 1 d .
C(6) C 0.5523(2) 0.8402(4) 0.1267(3) 0.0543(18) Uani 1.00 1 d .
C(7) C 0.6146(2) 0.8446(4) 0.0745(3) 0.063(2) Uani 1.00 1 d .
C(8) C 0.6442(2) 0.9309(4) 0.2016(3) 0.0543(18) Uani 1.00 1 d .
C(9) C 0.73213(19) 0.7704(3) 0.2697(2) 0.0327(13) Uani 1.00 1 d .
C(10) C 0.75818(18) 0.8386(3) 0.3397(2) 0.0262(12) Uani 1.00 1 d .
C(11) C 0.7994(2) 0.8990(3) 0.3507(2) 0.0348(14) Uani 1.00 1 d .
C(12) C 0.8223(2) 0.9604(3) 0.4141(2) 0.0365(13) Uani 1.00 1 d .
C(13) C 0.8059(2) 0.9601(3) 0.4671(2) 0.0348(13) Uani 1.00 1 d .
C(14) C 0.7660(2) 0.8988(3) 0.4560(2) 0.0319(13) Uani 1.00 1 d .
C(15) C 0.7474(2) 0.9003(3) 0.5134(2) 0.0418(15) Uani 1.00 1 d .
C(16) C 0.8038(2) 0.7367(4) 0.6150(2) 0.0431(14) Uani 1.00 1 d .
C(17) C 0.8327(2) 0.7817(4) 0.7032(2) 0.0665(19) Uani 1.00 1 d .
C(18) C 0.7991(2) 0.6351(4) 0.6240(3) 0.0587(18) Uani 1.00 1 d .
C(19) C 0.84366(19) 0.7538(4) 0.5884(2) 0.0465(15) Uani 1.00 1 d .
C(20) C 0.6898(2) 0.8081(3) 0.5798(3) 0.0448(16) Uani 1.00 1 d .
C(21) C 0.7146(2) 0.8819(4) 0.6446(3) 0.066(2) Uani 1.00 1 d .
C(22) C 0.6860(2) 0.7206(4) 0.6157(3) 0.0551(19) Uani 1.00 1 d .
C(23) C 0.6279(2) 0.8317(4) 0.5092(3) 0.060(2) Uani 1.00 1 d .
C(24) C 0.4737(2) 0.3830(3) 0.3290(2) 0.0359(13) Uani 1.00 1 d .
C(25) C 0.4362(2) 0.3882(4) 0.3604(3) 0.0492(17) Uani 1.00 1 d .
C(26) C 0.4752(2) 0.2864(3) 0.3052(3) 0.0536(16) Uani 1.00 1 d .
C(27) C 0.5341(2) 0.4141(4) 0.4007(3) 0.0472(16) Uani 1.00 1 d .
C(28) C 0.47838(19) 0.4351(3) 0.1803(2) 0.0319(13) Uani 1.00 1 d .
C(29) C 0.4513(2) 0.3526(3) 0.1231(3) 0.0460(17) Uani 1.00 1 d .
C(30) C 0.5440(2) 0.4218(4) 0.2413(3) 0.0516(18) Uani 1.00 1 d .
C(31) C 0.4687(2) 0.5162(3) 0.1241(3) 0.0426(16) Uani 1.00 1 d .
C(32) C 0.46424(19) 0.5716(3) 0.2761(2) 0.0300(12) Uani 1.00 1 d .
C(33) C 0.4314(2) 0.6425(3) 0.2091(2) 0.0300(13) Uani 1.00 1 d .
C(34) C 0.4587(2) 0.7217(3) 0.2131(2) 0.0381(14) Uani 1.00 1 d .
C(35) C 0.4281(2) 0.7853(3) 0.1538(3) 0.0384(15) Uani 1.00 1 d .
C(36) C 0.3714(2) 0.7713(3) 0.0917(2) 0.0350(14) Uani 1.00 1 d .
C(37) C 0.34541(19) 0.6922(3) 0.0887(2) 0.0265(12) Uani 1.00 1 d .
C(38) C 0.28263(18) 0.6761(3) 0.0194(2) 0.0287(12) Uani 1.00 1 d .
C(39) C 0.2240(2) 0.6830(3) 0.1029(2) 0.0355(13) Uani 1.00 1 d .
C(40) C 0.1723(2) 0.7435(4) 0.0402(3) 0.0525(17) Uani 1.00 1 d .
C(41) C 0.2072(2) 0.6300(3) 0.1523(2) 0.0431(16) Uani 1.00 1 d .
C(42) C 0.2753(2) 0.7428(3) 0.1633(2) 0.0388(13) Uani 1.00 1 d .
C(43) C 0.1790(2) 0.5676(3) -0.0534(2) 0.0368(14) Uani 1.00 1 d .
C(44) C 0.1490(2) 0.6405(3) -0.1209(2) 0.0461(15) Uani 1.00 1 d .
C(45) C 0.1365(2) 0.5271(3) -0.0374(3) 0.0483(16) Uani 1.00 1 d .
C(46) C 0.1948(2) 0.4916(4) -0.0904(2) 0.0462(15) Uani 1.00 1 d .
C(47) C 0.3770(6) 0.1006(10) 0.4149(8) 0.061(3) Uiso 0.44 1 d P
C(48) C 0.5377(7) 0.0467(12) 0.3283(9) 0.079(4) Uiso 0.44 1 d P
C(49) C 0.5000 0.701(3) 0.5000 0.44(2) Uiso 1.00 2 d S
C(50) C 0.5000 0.095(2) 0.0000 0.071(10) Uiso 0.25 2 d SP
H(1) H 0.7009 0.5477 0.2412 0.078 Uiso 1.00 1 c R
H(2) H 0.6392 0.5091 0.1895 0.078 Uiso 1.00 1 c R
H(3) H 0.6595 0.5712 0.2653 0.078 Uiso 1.00 1 c R
H(4) H 0.5600 0.5977 0.1230 0.093 Uiso 1.00 1 c R
H(5) H 0.5666 0.6012 0.0499 0.093 Uiso 1.00 1 c R
H(6) H 0.5584 0.6886 0.0840 0.093 Uiso 1.00 1 c R
H(7) H 0.6471 0.6653 0.0646 0.076 Uiso 1.00 1 c R
H(8) H 0.6806 0.5801 0.1135 0.076 Uiso 1.00 1 c R
H(9) H 0.7060 0.6735 0.1508 0.076 Uiso 1.00 1 c R
H(10) H 0.5297 0.8055 0.0772 0.065 Uiso 1.00 1 c R
H(11) H 0.5377 0.8993 0.1160 0.065 Uiso 1.00 1 c R
H(12) H 0.5510 0.8147 0.1699 0.065 Uiso 1.00 1 c R
H(13) H 0.6463 0.8783 0.0852 0.076 Uiso 1.00 1 c R
H(14) H 0.5799 0.8715 0.0302 0.076 Uiso 1.00 1 c R
H(15) H 0.6168 0.7855 0.0591 0.076 Uiso 1.00 1 c R
H(16) H 0.6274 0.9504 0.2289 0.065 Uiso 1.00 1 c R
H(17) H 0.6385 0.9749 0.1626 0.065 Uiso 1.00 1 c R
H(18) H 0.6842 0.9217 0.2421 0.065 Uiso 1.00 1 c R
H(19) H 0.7538 0.7168 0.2909 0.039 Uiso 1.00 1 c R
H(20) H 0.7339 0.7930 0.2260 0.039 Uiso 1.00 1 c R
H(21) H 0.8113 0.8973 0.3144 0.042 Uiso 1.00 1 c R
H(22) H 0.8494 1.0028 0.4212 0.044 Uiso 1.00 1 c R
H(23) H 0.8219 1.0021 0.5116 0.042 Uiso 1.00 1 c R
H(24) H 0.7140 0.9362 0.4889 0.050 Uiso 1.00 1 c R
H(25) H 0.7773 0.9253 0.5655 0.050 Uiso 1.00 1 c R
H(26) H 0.8556 0.8304 0.7080 0.080 Uiso 1.00 1 c R
H(27) H 0.8561 0.7393 0.7459 0.080 Uiso 1.00 1 c R
H(28) H 0.8038 0.8025 0.7090 0.080 Uiso 1.00 1 c R
H(29) H 0.7916 0.6247 0.6646 0.070 Uiso 1.00 1 c R
H(30) H 0.8341 0.6071 0.6413 0.070 Uiso 1.00 1 c R
H(31) H 0.7688 0.6112 0.5716 0.070 Uiso 1.00 1 c R
H(32) H 0.8415 0.7051 0.5557 0.056 Uiso 1.00 1 c R
H(33) H 0.8819 0.7600 0.6368 0.056 Uiso 1.00 1 c R
H(34) H 0.8323 0.8070 0.5561 0.056 Uiso 1.00 1 c R
H(35) H 0.7418 0.8574 0.6985 0.079 Uiso 1.00 1 c R
H(36) H 0.6846 0.9097 0.6442 0.079 Uiso 1.00 1 c R
H(37) H 0.7327 0.9247 0.6317 0.079 Uiso 1.00 1 c R
H(38) H 0.6525 0.6893 0.5738 0.066 Uiso 1.00 1 c R
H(39) H 0.6844 0.7325 0.6619 0.066 Uiso 1.00 1 c R
H(40) H 0.7189 0.6853 0.6339 0.066 Uiso 1.00 1 c R
H(41) H 0.6244 0.8945 0.5015 0.073 Uiso 1.00 1 c R
H(42) H 0.6031 0.8117 0.5235 0.073 Uiso 1.00 1 c R
H(43) H 0.6177 0.8036 0.4589 0.073 Uiso 1.00 1 c R
H(44) H 0.4489 0.4357 0.3994 0.059 Uiso 1.00 1 c R
H(45) H 0.4387 0.3336 0.3870 0.059 Uiso 1.00 1 c R
H(46) H 0.3975 0.3983 0.3145 0.059 Uiso 1.00 1 c R
H(47) H 0.4405 0.2574 0.2882 0.064 Uiso 1.00 1 c R
H(48) H 0.5067 0.2563 0.3522 0.064 Uiso 1.00 1 c R
H(49) H 0.4792 0.2856 0.2605 0.064 Uiso 1.00 1 c R
H(50) H 0.5618 0.3848 0.3966 0.057 Uiso 1.00 1 c R
H(51) H 0.5408 0.4000 0.4529 0.057 Uiso 1.00 1 c R
H(52) H 0.5371 0.4767 0.3970 0.057 Uiso 1.00 1 c R
H(53) H 0.4714 0.3006 0.1539 0.055 Uiso 1.00 1 c R
H(54) H 0.4536 0.3587 0.0768 0.055 Uiso 1.00 1 c R
H(55) H 0.4122 0.3479 0.1032 0.055 Uiso 1.00 1 c R
H(56) H 0.5627 0.4777 0.2524 0.062 Uiso 1.00 1 c R
H(57) H 0.5565 0.3827 0.2168 0.062 Uiso 1.00 1 c R
H(58) H 0.5532 0.3968 0.2923 0.062 Uiso 1.00 1 c R
H(59) H 0.4344 0.5077 0.0697 0.051 Uiso 1.00 1 c R
H(60) H 0.5002 0.5213 0.1203 0.051 Uiso 1.00 1 c R
H(61) H 0.4657 0.5691 0.1480 0.051 Uiso 1.00 1 c R
H(62) H 0.4576 0.5798 0.3179 0.036 Uiso 1.00 1 c R
H(63) H 0.5040 0.5781 0.3005 0.036 Uiso 1.00 1 c R
H(64) H 0.4980 0.7310 0.2568 0.046 Uiso 1.00 1 c R
H(65) H 0.4461 0.8393 0.1555 0.046 Uiso 1.00 1 c R
H(66) H 0.3498 0.8160 0.0505 0.042 Uiso 1.00 1 c R
H(67) H 0.2802 0.6483 -0.0261 0.034 Uiso 1.00 1 c R
H(68) H 0.2637 0.7322 0.0018 0.034 Uiso 1.00 1 c R
H(69) H 0.1860 0.7976 0.0326 0.063 Uiso 1.00 1 c R
H(70) H 0.1507 0.7561 0.0618 0.063 Uiso 1.00 1 c R
H(71) H 0.1487 0.7137 -0.0120 0.063 Uiso 1.00 1 c R
H(72) H 0.1674 0.6170 0.1172 0.052 Uiso 1.00 1 c R
H(73) H 0.2155 0.6643 0.1989 0.052 Uiso 1.00 1 c R
H(74) H 0.2284 0.5759 0.1716 0.052 Uiso 1.00 1 c R
H(75) H 0.2983 0.7149 0.2166 0.047 Uiso 1.00 1 c R
H(76) H 0.2619 0.7986 0.1686 0.047 Uiso 1.00 1 c R
H(77) H 0.2975 0.7521 0.1421 0.047 Uiso 1.00 1 c R
H(78) H 0.1213 0.6699 -0.1168 0.055 Uiso 1.00 1 c R
H(79) H 0.1305 0.6141 -0.1748 0.055 Uiso 1.00 1 c R
H(80) H 0.1766 0.6825 -0.1129 0.055 Uiso 1.00 1 c R
H(81) H 0.1439 0.4651 -0.0264 0.058 Uiso 1.00 1 c R
H(82) H 0.0984 0.5356 -0.0854 0.058 Uiso 1.00 1 c R
H(83) H 0.1412 0.5556 0.0095 0.058 Uiso 1.00 1 c R
H(84) H 0.2046 0.5166 -0.1251 0.055 Uiso 1.00 1 c R
H(85) H 0.1629 0.4528 -0.1228 0.055 Uiso 1.00 1 c R
H(86) H 0.2265 0.4590 -0.0461 0.055 Uiso 1.00 1 c R

loop_
_atom_site_aniso_label
_atom_site_aniso_U_11
_atom_site_aniso_U_22
_atom_site_aniso_U_33
_atom_site_aniso_U_12
_atom_site_aniso_U_13
_atom_site_aniso_U_23
Mo(1) 0.02358(19) 0.0259(2) 0.02430(17) -0.00410(18) 0.01349(15) 0.00134(17)
Mo(2) 0.02236(19) 0.0184(2) 0.02522(17) 0.00026(18) 0.01342(15) 0.00237(16)
Cl(1) 0.0408(7) 0.0287(7) 0.0466(6) 0.0026(6) 0.0250(6) 0.0029(5)
Cl(2) 0.0296(6) 0.0484(9) 0.0461(6) -0.0139(6) 0.0167(5) 0.0068(6)
Cl(3) 0.0475(8) 0.0500(9) 0.0475(7) 0.0172(7) 0.0321(6) 0.0165(6)
Cl(4) 0.0352(6) 0.0331(7) 0.0314(5) 0.0021(5) 0.0215(5) 0.0027(4)
Cl(5) 0.0411(7) 0.0265(7) 0.0429(6) -0.0098(5) 0.0253(5) -0.0012(5)
Cl(6) 0.0424(7) 0.0377(7) 0.0424(6) 0.0032(6) 0.0252(6) 0.0004(5)
Cl(7) 0.067(2) 0.190(5) 0.0367(17) 0.033(3) 0.0326(18) 0.003(2)
Cl(8) 0.170(5) 0.108(4) 0.119(3) -0.095(4) 0.102(3) -0.048(3)
Cl(9) 0.061(2) 0.089(3) 0.087(2) 0.010(2) 0.016(2) -0.019(2)
Cl(10) 0.111(4) 0.140(6) 0.172(5) 0.022(4) 0.081(4) 0.041(5)
Cl(11) 0.078(2) 0.183(5) 0.110(3) -0.053(3) 0.060(2) -0.056(3)
Cl(12) 0.123(3) 0.158(5) 0.107(3) 0.014(3) 0.082(3) 0.006(3)
P(1) 0.0331(6) 0.0418(8) 0.0273(5) -0.0113(6) 0.0194(5) -0.0026(5)
P(2) 0.0344(7) 0.0318(7) 0.0282(5) -0.0095(5) 0.0180(5) -0.0014(5)
P(3) 0.0212(6) 0.0220(6) 0.0308(5) -0.0006(5) 0.0116(5) 0.0016(4)
P(4) 0.0257(6) 0.0224(6) 0.0283(5) 0.0033(5) 0.0156(5) 0.0051(4)
N(1) 0.026(2) 0.025(2) 0.0277(18) -0.0036(17) 0.0165(16) -0.0011(15)
N(2) 0.030(2) 0.019(2) 0.0312(18) 0.0003(17) 0.0201(17) 0.0015(15)
C(1) 0.071(4) 0.062(4) 0.047(3) -0.037(3) 0.044(3) -0.026(2)
C(2) 0.104(5) 0.032(3) 0.071(3) -0.023(3) 0.058(4) -0.026(3)
C(3) 0.082(4) 0.095(6) 0.059(3) -0.058(4) 0.044(3) -0.037(3)
C(4) 0.074(4) 0.076(5) 0.060(3) -0.027(3) 0.051(3) -0.030(3)
C(5) 0.039(3) 0.064(4) 0.029(2) -0.009(2) 0.020(2) 0.012(2)
C(6) 0.035(3) 0.081(5) 0.040(2) -0.005(3) 0.018(2) 0.005(2)
C(7) 0.065(4) 0.098(5) 0.033(2) -0.009(3) 0.032(2) 0.013(3)
C(8) 0.055(3) 0.060(4) 0.053(3) 0.015(3) 0.034(2) 0.031(2)
C(9) 0.038(2) 0.029(2) 0.035(2) -0.009(2) 0.023(2) -0.0043(19)
C(10) 0.024(2) 0.029(2) 0.028(2) 0.000(2) 0.0163(18) 0.0056(18)
C(11) 0.034(2) 0.034(3) 0.038(2) -0.003(2) 0.022(2) 0.005(2)
C(12) 0.031(2) 0.030(3) 0.041(2) -0.007(2) 0.017(2) 0.006(2)
C(13) 0.036(2) 0.028(2) 0.037(2) 0.000(2) 0.019(2) 0.004(2)
C(14) 0.037(2) 0.022(2) 0.032(2) 0.001(2) 0.018(2) 0.0090(19)
C(15) 0.066(3) 0.032(3) 0.032(2) -0.007(2) 0.031(2) -0.004(2)
C(16) 0.042(2) 0.038(3) 0.033(2) -0.007(3) 0.013(2) 0.009(2)
C(17) 0.054(3) 0.093(5) 0.026(2) -0.034(3) 0.008(2) -0.000(2)
C(18) 0.063(4) 0.051(4) 0.045(3) -0.011(3) 0.021(2) 0.018(2)
C(19) 0.026(2) 0.058(4) 0.041(2) -0.001(2) 0.012(2) 0.014(2)
C(20) 0.063(3) 0.047(3) 0.038(2) -0.010(2) 0.037(2) -0.003(2)
C(21) 0.107(5) 0.055(4) 0.073(3) -0.027(4) 0.074(4) -0.021(3)
C(22) 0.058(3) 0.067(4) 0.049(3) -0.020(3) 0.036(2) 0.002(2)
C(23) 0.074(4) 0.077(5) 0.065(3) 0.023(3) 0.060(3) 0.019(3)
C(24) 0.029(2) 0.031(3) 0.037(2) 0.004(2) 0.013(2) 0.010(2)
C(25) 0.044(3) 0.065(4) 0.043(2) 0.016(3) 0.028(2) 0.029(2)
C(26) 0.052(3) 0.035(3) 0.046(2) -0.008(2) 0.012(2) 0.008(2)
C(27) 0.036(3) 0.047(3) 0.046(2) 0.001(2) 0.016(2) 0.008(2)
C(28) 0.028(2) 0.024(2) 0.044(2) 0.003(2) 0.021(2) -0.002(2)
C(29) 0.048(3) 0.040(3) 0.057(3) -0.003(2) 0.035(2) -0.011(2)
C(30) 0.030(2) 0.056(4) 0.073(3) -0.007(2) 0.032(2) -0.018(3)
C(31) 0.049(3) 0.043(3) 0.056(2) -0.003(2) 0.042(2) -0.004(2)
C(32) 0.021(2) 0.030(2) 0.034(2) -0.004(2) 0.0128(19) -0.0024(19)
C(33) 0.033(2) 0.022(2) 0.039(2) -0.003(2) 0.024(2) -0.005(2)
C(34) 0.030(2) 0.034(3) 0.047(2) -0.010(2) 0.020(2) -0.002(2)
C(35) 0.044(3) 0.021(2) 0.061(3) -0.007(2) 0.036(2) -0.002(2)
C(36) 0.046(3) 0.028(3) 0.041(2) 0.002(2) 0.031(2) 0.007(2)
C(37) 0.034(2) 0.019(2) 0.032(2) -0.001(2) 0.022(2) -0.0002(18)
C(38) 0.033(2) 0.025(2) 0.030(2) 0.005(2) 0.019(2) 0.0047(18)
C(39) 0.040(2) 0.032(3) 0.032(2) 0.010(2) 0.020(2) 0.008(2)
C(40) 0.067(3) 0.036(3) 0.065(3) 0.022(3) 0.045(2) 0.007(3)
C(41) 0.042(3) 0.053(3) 0.046(2) 0.007(2) 0.033(2) 0.009(2)
C(42) 0.052(2) 0.023(2) 0.046(2) 0.001(2) 0.031(2) -0.001(2)
C(43) 0.040(2) 0.034(3) 0.031(2) -0.004(2) 0.018(2) 0.001(2)
C(44) 0.051(3) 0.041(3) 0.037(2) 0.001(2) 0.020(2) 0.006(2)
C(45) 0.033(2) 0.046(4) 0.053(3) -0.016(2) 0.018(2) -0.005(2)
C(46) 0.045(3) 0.052(4) 0.030(2) -0.003(3) 0.015(2) -0.008(2)

loop_
_atom_type_symbol
_atom_type_description
_atom_type_scat_dispersion_real
_atom_type_scat_dispersion_imag
_atom_type_scat_source
C C 0.003 0.002
;
International Tables for Crystallography
(1992, Vol. C, Tables 4.2.6.8 and 6.1.1.4)
;
H H 0.000 0.000
;
International Tables for Crystallography
(1992, Vol. C, Table 6.1.1.4)
;
N N 0.006 0.003
;
International Tables for Crystallography
(1992, Vol. C, Tables 4.2.6.8 and 6.1.1.4)
;
P P 0.102 0.094
;
International Tables for Crystallography
(1992, Vol. C, Tables 4.2.6.8 and 6.1.1.4)
;
Cl Cl 0.148 0.159
;
International Tables for Crystallography
(1992, Vol. C, Tables 4.2.6.8 and 6.1.1.4)
;
Mo Mo -1.683 0.686
;
International Tables for Crystallography
(1992, Vol. C, Tables 4.2.6.8 and 6.1.1.4)
;

loop_
_geom_angle_atom_site_label_1
_geom_angle_atom_site_label_2
_geom_angle_atom_site_label_3
_geom_angle
_geom_angle_publ_flag
_geom_angle_site_symmetry_1
_geom_angle_site_symmetry_3
Cl(1) Mo(1) Cl(2) 91.21(7) yes . .
Cl(1) Mo(1) Cl(3) 176.83(7) yes . .
Cl(1) Mo(1) P(1) 88.61(5) yes . .
Cl(1) Mo(1) P(2) 91.46(4) yes . .
Cl(1) Mo(1) N(1) 88.38(11) yes . .
Cl(2) Mo(1) Cl(3) 91.60(6) yes . .
Cl(2) Mo(1) P(1) 104.73(5) yes . .
Cl(2) Mo(1) P(2) 99.29(5) yes . .
Cl(2) Mo(1) N(1) 177.44(10) yes . .
Cl(3) Mo(1) P(1) 89.25(5) yes . .
Cl(3) Mo(1) P(2) 89.54(5) yes . .
Cl(3) Mo(1) N(1) 88.89(11) yes . .
P(1) Mo(1) P(2) 155.97(6) yes . .
P(1) Mo(1) N(1) 77.79(11) yes . .
P(2) Mo(1) N(1) 78.19(11) yes . .
Cl(4) Mo(2) Cl(5) 92.74(5) yes . .
Cl(4) Mo(2) Cl(6) 173.87(7) yes . .
Cl(4) Mo(2) P(3) 87.72(4) yes . .
Cl(4) Mo(2) P(4) 92.39(5) yes . .
Cl(4) Mo(2) N(2) 85.93(12) yes . .
Cl(5) Mo(2) Cl(6) 93.34(6) yes . .
Cl(5) Mo(2) P(3) 104.30(6) yes . .
Cl(5) Mo(2) P(4) 98.88(4) yes . .
Cl(5) Mo(2) N(2) 177.24(13) yes . .
Cl(6) Mo(2) P(3) 90.09(5) yes . .
Cl(6) Mo(2) P(4) 87.38(5) yes . .
Cl(6) Mo(2) N(2) 88.02(12) yes . .
P(3) Mo(2) P(4) 156.79(6) yes . .
P(3) Mo(2) N(2) 78.09(9) yes . .
P(4) Mo(2) N(2) 78.77(10) yes . .
Cl(11) Cl(11) C(49) 55.9(13) yes 2_656 .
Cl(13) Cl(13) C(50) 50.9(12) yes 2_655 .
Mo(1) P(1) C(1) 121.6(2) yes . .
Mo(1) P(1) C(5) 119.7(2) yes . .
Mo(1) P(1) C(9) 91.95(17) yes . .
C(1) P(1) C(5) 110.0(2) yes . .
C(1) P(1) C(9) 104.1(2) yes . .
C(5) P(1) C(9) 104.2(2) yes . .
Mo(1) P(2) C(15) 92.47(16) yes . .
Mo(1) P(2) C(16) 119.6(2) yes . .
Mo(1) P(2) C(20) 121.81(13) yes . .
C(15) P(2) C(16) 104.5(2) yes . .
C(15) P(2) C(20) 104.0(3) yes . .
C(16) P(2) C(20) 109.6(2) yes . .
Mo(2) P(3) C(24) 121.8(2) yes . .
Mo(2) P(3) C(28) 119.27(12) yes . .
Mo(2) P(3) C(32) 91.84(15) yes . .
C(24) P(3) C(28) 109.8(2) yes . .
C(24) P(3) C(32) 104.4(2) yes . .
C(28) P(3) C(32) 104.9(2) yes . .
Mo(2) P(4) C(38) 93.23(14) yes . .
Mo(2) P(4) C(39) 118.69(12) yes . .
Mo(2) P(4) C(43) 122.32(18) yes . .
C(38) P(4) C(39) 105.1(2) yes . .
C(38) P(4) C(43) 103.9(2) yes . .
C(39) P(4) C(43) 109.2(2) yes . .
Mo(1) N(1) C(10) 120.1(2) yes . .
Mo(1) N(1) C(14) 120.8(4) yes . .
C(10) N(1) C(14) 119.1(4) yes . .
Mo(2) N(2) C(33) 120.6(3) yes . .
Mo(2) N(2) C(37) 120.8(2) yes . .
C(33) N(2) C(37) 118.6(4) yes . .
P(1) C(1) C(2) 109.6(4) yes . .
P(1) C(1) C(3) 108.4(5) yes . .
P(1) C(1) C(4) 111.6(4) yes . .
C(2) C(1) C(3) 107.9(5) yes . .
C(2) C(1) C(4) 107.9(6) yes . .
C(3) C(1) C(4) 111.4(4) yes . .
P(1) C(5) C(6) 110.3(4) yes . .
P(1) C(5) C(7) 114.4(4) yes . .
P(1) C(5) C(8) 109.3(2) yes . .
C(6) C(5) C(7) 107.8(3) yes . .
C(6) C(5) C(8) 109.0(5) yes . .
C(7) C(5) C(8) 105.9(5) yes . .
P(1) C(9) C(10) 112.6(4) yes . .
N(1) C(10) C(9) 119.1(4) yes . .
N(1) C(10) C(11) 120.7(4) yes . .
C(9) C(10) C(11) 120.2(5) yes . .
C(10) C(11) C(12) 119.4(6) yes . .
C(11) C(12) C(13) 119.5(5) yes . .
C(12) C(13) C(14) 120.0(4) yes . .
N(1) C(14) C(13) 121.3(5) yes . .
N(1) C(14) C(15) 119.1(4) yes . .
C(13) C(14) C(15) 119.6(4) yes . .
P(2) C(15) C(14) 112.2(3) yes . .
P(2) C(16) C(17) 112.7(4) yes . .
P(2) C(16) C(18) 111.1(3) yes . .
P(2) C(16) C(19) 108.2(3) yes . .
C(17) C(16) C(18) 108.8(4) yes . .
C(17) C(16) C(19) 106.4(4) yes . .
C(18) C(16) C(19) 109.6(5) yes . .
P(2) C(20) C(21) 114.4(5) yes . .
P(2) C(20) C(22) 108.0(4) yes . .
P(2) C(20) C(23) 108.6(4) yes . .
C(21) C(20) C(22) 111.5(5) yes . .
C(21) C(20) C(23) 108.8(5) yes . .
C(22) C(20) C(23) 105.2(5) yes . .
P(3) C(24) C(25) 108.9(3) yes . .
P(3) C(24) C(26) 109.6(3) yes . .
P(3) C(24) C(27) 111.6(4) yes . .
C(25) C(24) C(26) 108.8(5) yes . .
C(25) C(24) C(27) 107.4(4) yes . .
C(26) C(24) C(27) 110.5(4) yes . .
P(3) C(28) C(29) 109.6(4) yes . .
P(3) C(28) C(30) 114.4(4) yes . .
P(3) C(28) C(31) 109.0(3) yes . .
C(29) C(28) C(30) 109.4(4) yes . .
C(29) C(28) C(31) 107.7(4) yes . .
C(30) C(28) C(31) 106.5(4) yes . .
P(3) C(32) C(33) 112.1(2) yes . .
N(2) C(33) C(32) 118.6(4) yes . .
N(2) C(33) C(34) 121.3(3) yes . .
C(32) C(33) C(34) 120.1(3) yes . .
C(33) C(34) C(35) 119.1(4) yes . .
C(34) C(35) C(36) 119.8(5) yes . .
C(35) C(36) C(37) 120.0(4) yes . .
N(2) C(37) C(36) 121.1(3) yes . .
N(2) C(37) C(38) 118.7(4) yes . .
C(36) C(37) C(38) 120.2(3) yes . .
P(4) C(38) C(37) 114.3(3) yes . .
P(4) C(39) C(40) 113.0(3) yes . .
P(4) C(39) C(41) 110.6(3) yes . .
P(4) C(39) C(42) 108.3(4) yes . .
C(40) C(39) C(41) 107.4(5) yes . .
C(40) C(39) C(42) 108.4(4) yes . .
C(41) C(39) C(42) 109.1(4) yes . .
P(4) C(43) C(44) 114.9(3) yes . .
P(4) C(43) C(45) 108.9(3) yes . .
P(4) C(43) C(46) 109.6(3) yes . .
C(44) C(43) C(45) 110.0(4) yes . .
C(44) C(43) C(46) 106.7(4) yes . .
C(45) C(43) C(46) 106.5(4) yes . .
Cl(7) C(47) Cl(8) 116.1(11) yes . .
Cl(9) C(48) Cl(10) 112.6(8) yes . .
Cl(11) C(49) Cl(11) 68(2) yes . 2_656
Cl(11) C(49) Cl(12) 102.3(3) yes . .
Cl(11) C(49) Cl(12) 134.5(11) yes . 2_656
Cl(11) C(49) Cl(12) 134.5(11) yes 2_656 .
Cl(11) C(49) Cl(12) 102.3(3) yes 2_656 2_656
Cl(12) C(49) Cl(12) 113(2) yes . 2_656
Cl(13) C(50) Cl(13) 78(2) yes . 2_655
C(1) C(2) H(1) 109.5 no . .
C(1) C(2) H(2) 109.5 no . .
C(1) C(2) H(3) 109.5 no . .
H(1) C(2) H(2) 109.5 no . .
H(1) C(2) H(3) 109.5 no . .
H(2) C(2) H(3) 109.5 no . .
C(1) C(3) H(4) 109.5 no . .
C(1) C(3) H(5) 109.5 no . .
C(1) C(3) H(6) 109.5 no . .
H(4) C(3) H(5) 109.5 no . .
H(4) C(3) H(6) 109.5 no . .
H(5) C(3) H(6) 109.5 no . .
C(1) C(4) H(7) 109.5 no . .
C(1) C(4) H(8) 109.5 no . .
C(1) C(4) H(9) 109.5 no . .
H(7) C(4) H(8) 109.5 no . .
H(7) C(4) H(9) 109.5 no . .
H(8) C(4) H(9) 109.5 no . .
C(5) C(6) H(10) 109.5 no . .
C(5) C(6) H(11) 109.5 no . .
C(5) C(6) H(12) 109.5 no . .
H(10) C(6) H(11) 109.5 no . .
H(10) C(6) H(12) 109.5 no . .
H(11) C(6) H(12) 109.5 no . .
C(5) C(7) H(13) 109.5 no . .
C(5) C(7) H(14) 109.5 no . .
C(5) C(7) H(15) 109.5 no . .
H(13) C(7) H(14) 109.5 no . .
H(13) C(7) H(15) 109.5 no . .
H(14) C(7) H(15) 109.5 no . .
C(5) C(8) H(16) 109.5 no . .
C(5) C(8) H(17) 109.5 no . .
C(5) C(8) H(18) 109.5 no . .
H(16) C(8) H(17) 109.5 no . .
H(16) C(8) H(18) 109.5 no . .
H(17) C(8) H(18) 109.5 no . .
P(1) C(9) H(19) 108.7 no . .
P(1) C(9) H(20) 108.7 no . .
C(10) C(9) H(19) 108.7 no . .
C(10) C(9) H(20) 108.7 no . .
H(19) C(9) H(20) 109.5 no . .
C(10) C(11) H(21) 120.3 no . .
C(12) C(11) H(21) 120.3 no . .
C(11) C(12) H(22) 120.2 no . .
C(13) C(12) H(22) 120.2 no . .
C(12) C(13) H(23) 120.0 no . .
C(14) C(13) H(23) 120.0 no . .
P(2) C(15) H(24) 108.8 no . .
P(2) C(15) H(25) 108.8 no . .
C(14) C(15) H(24) 108.8 no . .
C(14) C(15) H(25) 108.8 no . .
H(24) C(15) H(25) 109.5 no . .
C(16) C(17) H(26) 109.5 no . .
C(16) C(17) H(27) 109.5 no . .
C(16) C(17) H(28) 109.5 no . .
H(26) C(17) H(27) 109.5 no . .
H(26) C(17) H(28) 109.5 no . .
H(27) C(17) H(28) 109.5 no . .
C(16) C(18) H(29) 109.5 no . .
C(16) C(18) H(30) 109.5 no . .
C(16) C(18) H(31) 109.5 no . .
H(29) C(18) H(30) 109.5 no . .
H(29) C(18) H(31) 109.5 no . .
H(30) C(18) H(31) 109.5 no . .
C(16) C(19) H(32) 109.5 no . .
C(16) C(19) H(33) 109.5 no . .
C(16) C(19) H(34) 109.5 no . .
H(32) C(19) H(33) 109.5 no . .
H(32) C(19) H(34) 109.5 no . .
H(33) C(19) H(34) 109.5 no . .
C(20) C(21) H(35) 109.5 no . .
C(20) C(21) H(36) 109.5 no . .
C(20) C(21) H(37) 109.5 no . .
H(35) C(21) H(36) 109.5 no . .
H(35) C(21) H(37) 109.5 no . .
H(36) C(21) H(37) 109.5 no . .
C(20) C(22) H(38) 109.5 no . .
C(20) C(22) H(39) 109.5 no . .
C(20) C(22) H(40) 109.5 no . .
H(38) C(22) H(39) 109.5 no . .
H(38) C(22) H(40) 109.5 no . .
H(39) C(22) H(40) 109.5 no . .
C(20) C(23) H(41) 109.5 no . .
C(20) C(23) H(42) 109.5 no . .
C(20) C(23) H(43) 109.5 no . .
H(41) C(23) H(42) 109.5 no . .
H(41) C(23) H(43) 109.5 no . .
H(42) C(23) H(43) 109.5 no . .
C(24) C(25) H(44) 109.5 no . .
C(24) C(25) H(45) 109.5 no . .
C(24) C(25) H(46) 109.5 no . .
H(44) C(25) H(45) 109.5 no . .
H(44) C(25) H(46) 109.5 no . .
H(45) C(25) H(46) 109.5 no . .
C(24) C(26) H(47) 109.5 no . .
C(24) C(26) H(48) 109.5 no . .
C(24) C(26) H(49) 109.5 no . .
H(47) C(26) H(48) 109.5 no . .
H(47) C(26) H(49) 109.5 no . .
H(48) C(26) H(49) 109.5 no . .
C(24) C(27) H(50) 109.5 no . .
C(24) C(27) H(51) 109.5 no . .
C(24) C(27) H(52) 109.5 no . .
H(50) C(27) H(51) 109.5 no . .
H(50) C(27) H(52) 109.5 no . .
H(51) C(27) H(52) 109.5 no . .
C(28) C(29) H(53) 109.5 no . .
C(28) C(29) H(54) 109.5 no . .
C(28) C(29) H(55) 109.5 no . .
H(53) C(29) H(54) 109.5 no . .
H(53) C(29) H(55) 109.5 no . .
H(54) C(29) H(55) 109.5 no . .
C(28) C(30) H(56) 109.5 no . .
C(28) C(30) H(57) 109.5 no . .
C(28) C(30) H(58) 109.5 no . .
H(56) C(30) H(57) 109.5 no . .
H(56) C(30) H(58) 109.5 no . .
H(57) C(30) H(58) 109.5 no . .
C(28) C(31) H(59) 109.5 no . .
C(28) C(31) H(60) 109.5 no . .
C(28) C(31) H(61) 109.5 no . .
H(59) C(31) H(60) 109.5 no . .
H(59) C(31) H(61) 109.5 no . .
H(60) C(31) H(61) 109.5 no . .
P(3) C(32) H(62) 108.8 no . .
P(3) C(32) H(63) 108.8 no . .
C(33) C(32) H(62) 108.8 no . .
C(33) C(32) H(63) 108.8 no . .
H(62) C(32) H(63) 109.5 no . .
C(33) C(34) H(64) 120.4 no . .
C(35) C(34) H(64) 120.4 no . .
C(34) C(35) H(65) 120.1 no . .
C(36) C(35) H(65) 120.1 no . .
C(35) C(36) H(66) 120.0 no . .
C(37) C(36) H(66) 120.0 no . .
P(4) C(38) H(67) 108.2 no . .
P(4) C(38) H(68) 108.2 no . .
C(37) C(38) H(67) 108.2 no . .
C(37) C(38) H(68) 108.2 no . .
H(67) C(38) H(68) 109.5 no . .
C(39) C(40) H(69) 109.5 no . .
C(39) C(40) H(70) 109.5 no . .
C(39) C(40) H(71) 109.5 no . .
H(69) C(40) H(70) 109.5 no . .
H(69) C(40) H(71) 109.5 no . .
H(70) C(40) H(71) 109.5 no . .
C(39) C(41) H(72) 109.5 no . .
C(39) C(41) H(73) 109.5 no . .
C(39) C(41) H(74) 109.5 no . .
H(72) C(41) H(73) 109.5 no . .
H(72) C(41) H(74) 109.5 no . .
H(73) C(41) H(74) 109.5 no . .
C(39) C(42) H(75) 109.5 no . .
C(39) C(42) H(76) 109.5 no . .
C(39) C(42) H(77) 109.5 no . .
H(75) C(42) H(76) 109.5 no . .
H(75) C(42) H(77) 109.5 no . .
H(76) C(42) H(77) 109.5 no . .
C(43) C(44) H(78) 109.5 no . .
C(43) C(44) H(79) 109.5 no . .
C(43) C(44) H(80) 109.5 no . .
H(78) C(44) H(79) 109.5 no . .
H(78) C(44) H(80) 109.5 no . .
H(79) C(44) H(80) 109.5 no . .
C(43) C(45) H(81) 109.5 no . .
C(43) C(45) H(82) 109.5 no . .
C(43) C(45) H(83) 109.5 no . .
H(81) C(45) H(82) 109.5 no . .
H(81) C(45) H(83) 109.5 no . .
H(82) C(45) H(83) 109.5 no . .
C(43) C(46) H(84) 109.5 no . .
C(43) C(46) H(85) 109.5 no . .
C(43) C(46) H(86) 109.5 no . .
H(84) C(46) H(85) 109.5 no . .
H(84) C(46) H(86) 109.5 no . .
H(85) C(46) H(86) 109.5 no . .

loop_
_geom_bond_atom_site_label_1
_geom_bond_atom_site_label_2
_geom_bond_distance
_geom_bond_publ_flag
_geom_bond_site_symmetry_2
Mo(1) Cl(1) 2.4198(19) yes .
Mo(1) Cl(2) 2.4001(19) yes .
Mo(1) Cl(3) 2.3969(19) yes .
Mo(1) P(1) 2.6184(13) yes .
Mo(1) P(2) 2.5995(13) yes .
Mo(1) N(1) 2.199(4) yes .
Mo(2) Cl(4) 2.4305(14) yes .
Mo(2) Cl(5) 2.4251(19) yes .
Mo(2) Cl(6) 2.3851(16) yes .
Mo(2) P(3) 2.6182(13) yes .
Mo(2) P(4) 2.5887(15) yes .
Mo(2) N(2) 2.199(4) yes .
Cl(7) C(47) 1.716(16) yes .
Cl(8) C(47) 1.577(15) yes .
Cl(9) C(48) 1.76(2) yes .
Cl(10) C(48) 1.56(2) yes .
Cl(11) Cl(11) 1.362(6) yes 2_656
Cl(11) C(49) 1.22(4) yes .
Cl(12) C(49) 1.90(2) yes .
Cl(13) Cl(13) 2.15(2) yes 2_655
Cl(13) C(50) 1.71(4) yes .
P(1) C(1) 1.906(6) yes .
P(1) C(5) 1.884(5) yes .
P(1) C(9) 1.834(5) yes .
P(2) C(15) 1.864(6) yes .
P(2) C(16) 1.901(4) yes .
P(2) C(20) 1.905(8) yes .
P(3) C(24) 1.902(5) yes .
P(3) C(28) 1.881(7) yes .
P(3) C(32) 1.854(4) yes .
P(4) C(38) 1.831(6) yes .
P(4) C(39) 1.886(6) yes .
P(4) C(43) 1.887(3) yes .
N(1) C(10) 1.356(8) yes .
N(1) C(14) 1.356(5) yes .
N(2) C(33) 1.361(5) yes .
N(2) C(37) 1.352(5) yes .
C(1) C(2) 1.507(8) yes .
C(1) C(3) 1.555(8) yes .
C(1) C(4) 1.546(12) yes .
C(5) C(6) 1.565(8) yes .
C(5) C(7) 1.553(9) yes .
C(5) C(8) 1.554(8) yes .
C(9) C(10) 1.515(6) yes .
C(10) C(11) 1.401(7) yes .
C(11) C(12) 1.370(7) yes .
C(12) C(13) 1.367(9) yes .
C(13) C(14) 1.380(8) yes .
C(14) C(15) 1.499(10) yes .
C(16) C(17) 1.571(7) yes .
C(16) C(18) 1.548(8) yes .
C(16) C(19) 1.528(9) yes .
C(20) C(21) 1.514(8) yes .
C(20) C(22) 1.522(8) yes .
C(20) C(23) 1.528(7) yes .
C(24) C(25) 1.519(10) yes .
C(24) C(26) 1.530(8) yes .
C(24) C(27) 1.537(5) yes .
C(28) C(29) 1.543(7) yes .
C(28) C(30) 1.548(6) yes .
C(28) C(31) 1.555(7) yes .
C(32) C(33) 1.519(6) yes .
C(33) C(34) 1.398(7) yes .
C(34) C(35) 1.359(6) yes .
C(35) C(36) 1.367(6) yes .
C(36) C(37) 1.384(7) yes .
C(37) C(38) 1.517(5) yes .
C(39) C(40) 1.552(6) yes .
C(39) C(41) 1.530(9) yes .
C(39) C(42) 1.532(6) yes .
C(43) C(44) 1.538(6) yes .
C(43) C(45) 1.545(10) yes .
C(43) C(46) 1.553(9) yes .
C(2) H(1) 0.950 no .
C(2) H(2) 0.950 no .
C(2) H(3) 0.950 no .
C(3) H(4) 0.950 no .
C(3) H(5) 0.950 no .
C(3) H(6) 0.950 no .
C(4) H(7) 0.950 no .
C(4) H(8) 0.950 no .
C(4) H(9) 0.950 no .
C(6) H(10) 0.950 no .
C(6) H(11) 0.950 no .
C(6) H(12) 0.950 no .
C(7) H(13) 0.950 no .
C(7) H(14) 0.950 no .
C(7) H(15) 0.950 no .
C(8) H(16) 0.950 no .
C(8) H(17) 0.950 no .
C(8) H(18) 0.950 no .
C(9) H(19) 0.950 no .
C(9) H(20) 0.950 no .
C(11) H(21) 0.950 no .
C(12) H(22) 0.950 no .
C(13) H(23) 0.950 no .
C(15) H(24) 0.950 no .
C(15) H(25) 0.950 no .
C(17) H(26) 0.950 no .
C(17) H(27) 0.950 no .
C(17) H(28) 0.950 no .
C(18) H(29) 0.950 no .
C(18) H(30) 0.950 no .
C(18) H(31) 0.950 no .
C(19) H(32) 0.950 no .
C(19) H(33) 0.950 no .
C(19) H(34) 0.950 no .
C(21) H(35) 0.950 no .
C(21) H(36) 0.950 no .
C(21) H(37) 0.950 no .
C(22) H(38) 0.950 no .
C(22) H(39) 0.950 no .
C(22) H(40) 0.950 no .
C(23) H(41) 0.950 no .
C(23) H(42) 0.950 no .
C(23) H(43) 0.950 no .
C(25) H(44) 0.950 no .
C(25) H(45) 0.950 no .
C(25) H(46) 0.950 no .
C(26) H(47) 0.950 no .
C(26) H(48) 0.950 no .
C(26) H(49) 0.950 no .
C(27) H(50) 0.950 no .
C(27) H(51) 0.950 no .
C(27) H(52) 0.950 no .
C(29) H(53) 0.950 no .
C(29) H(54) 0.950 no .
C(29) H(55) 0.950 no .
C(30) H(56) 0.950 no .
C(30) H(57) 0.950 no .
C(30) H(58) 0.950 no .
C(31) H(59) 0.950 no .
C(31) H(60) 0.950 no .
C(31) H(61) 0.950 no .
C(32) H(62) 0.950 no .
C(32) H(63) 0.950 no .
C(34) H(64) 0.950 no .
C(35) H(65) 0.950 no .
C(36) H(66) 0.950 no .
C(38) H(67) 0.950 no .
C(38) H(68) 0.950 no .
C(40) H(69) 0.950 no .
C(40) H(70) 0.950 no .
C(40) H(71) 0.950 no .
C(41) H(72) 0.950 no .
C(41) H(73) 0.950 no .
C(41) H(74) 0.950 no .
C(42) H(75) 0.950 no .
C(42) H(76) 0.950 no .
C(42) H(77) 0.950 no .
C(44) H(78) 0.950 no .
C(44) H(79) 0.950 no .
C(44) H(80) 0.950 no .
C(45) H(81) 0.950 no .
C(45) H(82) 0.950 no .
C(45) H(83) 0.950 no .
C(46) H(84) 0.950 no .
C(46) H(85) 0.950 no .
C(46) H(86) 0.950 no .

loop_
_geom_contact_atom_site_label_1
_geom_contact_atom_site_label_2
_geom_contact_distance
_geom_contact_site_symmetry_2
Cl(3) C(48) 3.46(2) 1_565
Cl(4) C(11) 3.488(6) 3_445
Cl(4) C(12) 3.564(6) 3_445
Cl(6) C(40) 3.537(6) 4_545
C(11) Cl(4) 3.488(6) 3_555
C(12) Cl(4) 3.564(6) 3_555
C(13) C(18) 3.590(7) 4_656
C(18) C(13) 3.590(7) 4_646
C(29) C(40) 3.507(6) 4_545
C(40) Cl(6) 3.537(6) 4_555
C(40) C(29) 3.507(6) 4_555
C(48) Cl(3) 3.46(2) 1_545
Cl(1) H(24) 3.234 4_646
Cl(1) H(25) 3.175 4_646
Cl(1) H(37) 3.262 4_646
Cl(2) H(23) 2.828 4_646
Cl(2) H(52) 3.492 .
Cl(2) H(56) 2.962 .
Cl(2) H(63) 2.724 .
Cl(2) H(64) 3.052 .
Cl(3) H(64) 3.310 .
Cl(4) H(21) 2.874 3_445
Cl(4) H(22) 3.016 3_445
Cl(4) H(39) 3.352 2_656
Cl(5) H(13) 3.463 3_445
Cl(5) H(20) 3.069 3_445
Cl(5) H(21) 3.152 3_445
Cl(5) H(66) 3.510 4_545
Cl(5) H(68) 2.998 4_545
Cl(5) H(80) 3.135 4_545
Cl(6) H(8) 2.992 2_655
Cl(6) H(69) 2.664 4_545
Cl(7) H(19) 3.099 3_445
Cl(7) H(36) 3.316 2_646
Cl(7) H(79) 3.022 4_545
Cl(7) H(84) 3.264 4_545
Cl(8) H(32) 3.339 3_445
Cl(8) H(45) 3.049 .
Cl(8) H(48) 3.099 2_656
Cl(8) H(51) 3.479 2_656
Cl(9) H(30) 3.396 4_646
Cl(9) H(49) 3.416 .
Cl(9) H(53) 3.516 .
Cl(9) H(78) 3.562 4_545
Cl(9) H(82) 3.011 4_545
Cl(10) H(79) 3.348 4_545
Cl(11) H(22) 3.568 3_445
Cl(11) H(38) 3.175 2_656
Cl(11) H(42) 3.406 2_656
Cl(11) H(44) 3.225 .
Cl(11) H(52) 3.517 2_656
Cl(11) H(62) 3.021 .
Cl(11) H(62) 3.386 2_656
Cl(12) H(42) 3.348 .
Cl(12) H(42) 3.044 2_656
Cl(12) H(62) 3.256 .
Cl(12) H(64) 3.575 .
Cl(13) H(27) 3.284 4_646
Cl(13) H(70) 3.354 3_545
Cl(13) H(72) 3.302 3_545
C(2) H(37) 3.382 4_646
C(2) H(56) 3.479 .
C(3) H(5) 3.382 2_655
C(3) H(6) 3.507 2_655
C(3) H(60) 2.921 .
C(4) H(67) 2.847 2_655
C(6) H(10) 3.296 2_655
C(6) H(14) 3.240 2_655
C(6) H(65) 3.401 .
C(7) H(10) 3.463 2_655
C(7) H(66) 3.184 2_655
C(7) H(81) 3.132 3_555
C(8) H(72) 3.499 3_555
C(8) H(74) 3.541 3_555
C(11) H(46) 3.274 3_555
C(12) H(31) 3.584 4_656
C(12) H(38) 3.488 4_656
C(12) H(40) 3.516 4_656
C(12) H(50) 3.432 4_656
C(12) H(51) 3.336 4_656
C(12) H(52) 3.560 4_656
C(13) H(29) 3.491 4_656
C(13) H(31) 2.898 4_656
C(13) H(50) 3.321 4_656
C(14) H(31) 3.288 4_656
C(15) H(31) 3.479 4_656
C(17) H(57) 3.008 4_656
C(17) H(73) 3.430 2_656
C(18) H(23) 3.515 4_646
C(19) H(50) 3.217 4_656
C(19) H(58) 3.282 4_656
C(21) H(1) 3.281 4_656
C(21) H(76) 3.544 2_656
C(22) H(22) 3.371 4_646
C(22) H(73) 3.157 2_656
C(22) H(75) 3.050 2_656
C(25) H(21) 3.144 3_445
C(25) H(51) 3.324 2_656
C(26) H(33) 3.578 4_646
C(26) H(78) 3.533 4_545
C(27) H(22) 3.401 4_646
C(29) H(69) 3.394 4_545
C(29) H(70) 3.386 4_545
C(29) H(71) 3.169 4_545
C(29) H(78) 3.400 4_545
C(30) H(26) 2.794 4_646
C(30) H(33) 3.195 4_646
C(31) H(4) 2.896 .
C(31) H(5) 3.205 2_655
C(34) H(12) 3.500 .
C(35) H(12) 3.375 .
C(35) H(15) 3.583 2_655
C(35) H(81) 3.431 4_555
C(35) H(85) 3.410 4_555
C(36) H(7) 3.210 2_655
C(36) H(13) 3.580 2_655
C(36) H(15) 3.170 2_655
C(36) H(81) 3.101 4_555
C(36) H(85) 3.071 4_555
C(37) H(7) 3.159 2_655
C(38) H(7) 3.260 2_655
C(38) H(9) 3.534 2_655
C(40) H(54) 3.413 4_555
C(40) H(55) 2.884 4_555
C(41) H(17) 3.128 3_445
C(41) H(29) 3.571 2_656
C(41) H(39) 3.483 2_656
C(41) H(40) 3.526 2_656
C(42) H(35) 3.475 2_656
C(42) H(39) 2.917 2_656
C(44) H(47) 3.261 4_555
C(45) H(13) 3.170 3_445
C(45) H(14) 3.511 3_445
C(45) H(65) 3.539 4_545
C(45) H(66) 3.218 4_545
C(46) H(66) 3.215 4_545
C(47) H(19) 3.382 3_445
C(47) H(36) 3.206 2_646
C(47) H(41) 3.510 2_646
C(48) H(30) 3.480 4_646
C(48) H(48) 3.373 .
C(49) H(42) 3.181 .
C(49) H(42) 3.181 2_656
C(49) H(62) 3.532 .
C(49) H(62) 3.532 2_656
C(50) H(11) 3.478 1_545
C(50) H(11) 3.478 2_645
H(1) C(21) 3.281 4_646
H(1) H(35) 3.158 4_646
H(1) H(36) 3.395 4_646
H(1) H(37) 2.779 4_646
H(2) H(26) 3.300 4_646
H(2) H(28) 3.529 4_646
H(2) H(35) 3.595 4_646
H(2) H(37) 3.524 4_646
H(2) H(56) 3.109 .
H(2) H(57) 3.310 .
H(2) H(60) 3.383 .
H(3) H(25) 3.478 4_646
H(3) H(37) 3.346 4_646
H(3) H(56) 2.982 .
H(4) C(31) 2.896 .
H(4) H(5) 3.220 2_655
H(4) H(56) 3.073 .
H(4) H(59) 3.388 .
H(4) H(60) 2.034 .
H(4) H(61) 3.041 .
H(5) C(3) 3.382 2_655
H(5) C(31) 3.205 2_655
H(5) H(4) 3.220 2_655
H(5) H(5) 3.119 2_655
H(5) H(6) 3.244 2_655
H(5) H(59) 2.716 2_655
H(5) H(60) 3.162 .
H(5) H(60) 2.969 2_655
H(5) H(61) 3.459 2_655
H(6) C(3) 3.507 2_655
H(6) H(5) 3.244 2_655
H(6) H(6) 3.040 2_655
H(6) H(10) 3.188 2_655
H(6) H(60) 3.309 .
H(7) C(36) 3.210 2_655
H(7) C(37) 3.159 2_655
H(7) C(38) 3.260 2_655
H(7) H(59) 3.291 2_655
H(7) H(66) 3.231 2_655
H(7) H(67) 2.604 2_655
H(8) Cl(6) 2.992 2_655
H(8) H(59) 3.346 2_655
H(8) H(67) 2.733 2_655
H(8) H(84) 3.301 2_655
H(9) C(38) 3.534 2_655
H(9) H(67) 2.718 2_655
H(10) C(6) 3.296 2_655
H(10) C(7) 3.463 2_655
H(10) H(6) 3.188 2_655
H(10) H(10) 2.465 2_655
H(10) H(11) 3.400 2_655
H(10) H(14) 2.755 2_655
H(10) H(15) 3.438 2_655
H(10) H(65) 3.551 .
H(11) C(50) 3.478 1_565
H(11) H(10) 3.400 2_655
H(11) H(14) 2.921 2_655
H(11) H(65) 3.265 .
H(12) C(34) 3.500 .
H(12) C(35) 3.375 .
H(12) H(64) 3.126 .
H(12) H(65) 2.874 .
H(13) Cl(5) 3.463 3_555
H(13) C(36) 3.580 2_655
H(13) C(45) 3.170 3_555
H(13) H(66) 2.883 2_655
H(13) H(74) 3.544 3_555
H(13) H(81) 2.512 3_555
H(13) H(83) 3.006 3_555
H(14) C(6) 3.240 2_655
H(14) C(45) 3.511 3_555
H(14) H(10) 2.755 2_655
H(14) H(11) 2.921 2_655
H(14) H(65) 3.300 2_655
H(14) H(66) 3.310 2_655
H(14) H(81) 2.987 3_555
H(14) H(82) 3.587 3_555
H(14) H(83) 3.420 3_555
H(15) C(35) 3.583 2_655
H(15) C(36) 3.170 2_655
H(15) H(10) 3.438 2_655
H(15) H(65) 3.576 2_655
H(15) H(66) 2.850 2_655
H(15) H(81) 3.488 3_555
H(16) H(29) 3.310 4_656
H(16) H(30) 3.156 4_656
H(17) C(41) 3.128 3_555
H(17) H(29) 3.558 4_656
H(17) H(72) 2.621 3_555
H(17) H(73) 3.408 3_555
H(17) H(74) 2.903 3_555
H(17) H(83) 3.277 3_555
H(18) H(29) 3.409 4_656
H(18) H(74) 3.301 3_555
H(19) Cl(7) 3.099 3_555
H(19) C(47) 3.382 3_555
H(20) Cl(5) 3.069 3_555
H(21) Cl(4) 2.874 3_555
H(21) Cl(5) 3.152 3_555
H(21) C(25) 3.144 3_555
H(21) H(44) 3.319 3_555
H(21) H(45) 3.198 3_555
H(21) H(46) 2.470 3_555
H(21) H(74) 3.596 3_555
H(22) Cl(4) 3.016 3_555
H(22) Cl(11) 3.568 3_555
H(22) C(22) 3.371 4_656
H(22) C(27) 3.401 4_656
H(22) H(38) 2.800 4_656
H(22) H(40) 3.166 4_656
H(22) H(44) 3.274 3_555
H(22) H(46) 3.475 3_555
H(22) H(50) 3.438 4_656
H(22) H(51) 3.058 4_656
H(22) H(52) 3.158 4_656
H(23) Cl(2) 2.828 4_656
H(23) C(18) 3.515 4_656
H(23) H(29) 3.583 4_656
H(23) H(31) 2.676 4_656
H(23) H(38) 3.557 4_656
H(23) H(50) 3.237 4_656
H(23) H(52) 3.356 4_656
H(24) Cl(1) 3.234 4_656
H(24) H(30) 3.302 4_656
H(24) H(31) 3.037 4_656
H(25) Cl(1) 3.175 4_656
H(25) H(3) 3.478 4_656
H(25) H(31) 3.553 4_656
H(26) C(30) 2.794 4_656
H(26) H(2) 3.300 4_656
H(26) H(56) 2.974 4_656
H(26) H(57) 2.194 4_656
H(26) H(58) 2.798 4_656
H(27) Cl(13) 3.284 4_656
H(27) H(57) 3.049 4_656
H(27) H(73) 3.038 2_656
H(28) H(2) 3.529 4_656
H(28) H(57) 3.578 4_656
H(28) H(73) 3.004 2_656
H(29) C(13) 3.491 4_646
H(29) C(41) 3.571 2_656
H(29) H(16) 3.310 4_646
H(29) H(17) 3.558 4_646
H(29) H(18) 3.409 4_646
H(29) H(23) 3.583 4_646
H(29) H(73) 2.861 2_656
H(30) Cl(9) 3.396 4_656
H(30) C(48) 3.480 4_656
H(30) H(16) 3.156 4_646
H(30) H(24) 3.302 4_646
H(31) C(12) 3.584 4_646
H(31) C(13) 2.898 4_646
H(31) C(14) 3.288 4_646
H(31) C(15) 3.479 4_646
H(31) H(23) 2.676 4_646
H(31) H(24) 3.037 4_646
H(31) H(25) 3.553 4_646
H(32) Cl(8) 3.339 3_555
H(32) H(50) 3.577 4_656
H(33) C(26) 3.578 4_656
H(33) C(30) 3.195 4_656
H(33) H(48) 3.072 4_656
H(33) H(49) 3.274 4_656
H(33) H(50) 2.784 4_656
H(33) H(57) 2.976 4_656
H(33) H(58) 2.568 4_656
H(34) H(50) 2.856 4_656
H(34) H(58) 3.176 4_656
H(35) C(42) 3.475 2_656
H(35) H(1) 3.158 4_656
H(35) H(2) 3.595 4_656
H(35) H(73) 3.328 2_656
H(35) H(75) 3.298 2_656
H(35) H(76) 2.811 2_656
H(36) Cl(7) 3.316 2_666
H(36) C(47) 3.206 2_666
H(36) H(1) 3.395 4_656
H(36) H(76) 3.472 2_656
H(37) Cl(1) 3.262 4_656
H(37) C(2) 3.382 4_656
H(37) H(1) 2.779 4_656
H(37) H(2) 3.524 4_656
H(37) H(3) 3.346 4_656
H(38) Cl(11) 3.175 2_656
H(38) C(12) 3.488 4_646
H(38) H(22) 2.800 4_646
H(38) H(23) 3.557 4_646
H(38) H(75) 3.506 2_656
H(39) Cl(4) 3.352 2_656
H(39) C(41) 3.483 2_656
H(39) C(42) 2.917 2_656
H(39) H(73) 2.761 2_656
H(39) H(74) 3.597 2_656
H(39) H(75) 2.149 2_656
H(39) H(76) 2.907 2_656
H(39) H(77) 3.578 2_656
H(40) C(12) 3.516 4_646
H(40) C(41) 3.526 2_656
H(40) H(22) 3.166 4_646
H(40) H(73) 2.687 2_656
H(40) H(74) 3.581 2_656
H(40) H(75) 3.271 2_656
H(41) C(47) 3.510 2_666
H(42) Cl(11) 3.406 2_656
H(42) Cl(12) 3.348 .
H(42) Cl(12) 3.044 2_656
H(42) C(49) 3.181 .
H(43) H(64) 3.587 .
H(44) Cl(11) 3.225 .
H(44) H(21) 3.319 3_445
H(44) H(22) 3.274 3_445
H(44) H(44) 3.275 2_656
H(44) H(51) 2.785 2_656
H(45) Cl(8) 3.049 .
H(45) H(21) 3.198 3_445
H(45) H(51) 3.006 2_656
H(46) C(11) 3.274 3_445
H(46) H(21) 2.470 3_445
H(46) H(22) 3.475 3_445
H(47) C(44) 3.261 4_545
H(47) H(78) 3.039 4_545
H(47) H(79) 2.907 4_545
H(47) H(80) 3.307 4_545
H(48) Cl(8) 3.099 2_656
H(48) C(48) 3.373 .
H(48) H(33) 3.072 4_646
H(49) Cl(9) 3.416 .
H(49) H(33) 3.274 4_646
H(49) H(78) 3.134 4_545
H(50) C(12) 3.432 4_646
H(50) C(13) 3.321 4_646
H(50) C(19) 3.217 4_646
H(50) H(22) 3.438 4_646
H(50) H(23) 3.237 4_646
H(50) H(32) 3.577 4_646
H(50) H(33) 2.784 4_646
H(50) H(34) 2.856 4_646
H(51) Cl(8) 3.479 2_656
H(51) C(12) 3.336 4_646
H(51) C(25) 3.324 2_656
H(51) H(22) 3.058 4_646
H(51) H(44) 2.785 2_656
H(51) H(45) 3.006 2_656
H(52) Cl(2) 3.492 .
H(52) Cl(11) 3.517 2_656
H(52) C(12) 3.560 4_646
H(52) H(22) 3.158 4_646
H(52) H(23) 3.356 4_646
H(53) Cl(9) 3.516 .
H(53) H(71) 3.186 4_545
H(53) H(78) 3.030 4_545
H(54) C(40) 3.413 4_545
H(54) H(69) 3.385 4_545
H(54) H(70) 3.041 4_545
H(54) H(71) 3.256 4_545
H(55) C(40) 2.884 4_545
H(55) H(69) 2.622 4_545
H(55) H(70) 2.973 4_545
H(55) H(71) 2.583 4_545
H(55) H(78) 2.902 4_545
H(56) Cl(2) 2.962 .
H(56) C(2) 3.479 .
H(56) H(2) 3.109 .
H(56) H(3) 2.982 .
H(56) H(4) 3.073 .
H(56) H(26) 2.974 4_646
H(57) C(17) 3.008 4_646
H(57) H(2) 3.310 .
H(57) H(26) 2.194 4_646
H(57) H(27) 3.049 4_646
H(57) H(28) 3.578 4_646
H(57) H(33) 2.976 4_646
H(58) C(19) 3.282 4_646
H(58) H(26) 2.798 4_646
H(58) H(33) 2.568 4_646
H(58) H(34) 3.176 4_646
H(59) H(4) 3.388 .
H(59) H(5) 2.716 2_655
H(59) H(7) 3.291 2_655
H(59) H(8) 3.346 2_655
H(60) C(3) 2.921 .
H(60) H(2) 3.383 .
H(60) H(4) 2.034 .
H(60) H(5) 3.162 .
H(60) H(5) 2.969 2_655
H(60) H(6) 3.309 .
H(61) H(4) 3.041 .
H(61) H(5) 3.459 2_655
H(62) Cl(11) 3.021 .
H(62) Cl(11) 3.386 2_656
H(62) Cl(12) 3.256 .
H(62) C(49) 3.532 .
H(63) Cl(2) 2.724 .
H(64) Cl(2) 3.052 .
H(64) Cl(3) 3.310 .
H(64) Cl(12) 3.575 .
H(64) H(12) 3.126 .
H(64) H(43) 3.587 .
H(65) C(6) 3.401 .
H(65) C(45) 3.539 4_555
H(65) H(10) 3.551 .
H(65) H(11) 3.265 .
H(65) H(12) 2.874 .
H(65) H(14) 3.300 2_655
H(65) H(15) 3.576 2_655
H(65) H(81) 3.005 4_555
H(65) H(82) 3.185 4_555
H(65) H(85) 3.275 4_555
H(66) Cl(5) 3.510 4_555
H(66) C(7) 3.184 2_655
H(66) C(45) 3.218 4_555
H(66) C(46) 3.215 4_555
H(66) H(7) 3.231 2_655
H(66) H(13) 2.883 2_655
H(66) H(14) 3.310 2_655
H(66) H(15) 2.850 2_655
H(66) H(81) 2.313 4_555
H(66) H(82) 3.513 4_555
H(66) H(85) 2.635 4_555
H(66) H(86) 3.026 4_555
H(67) C(4) 2.847 2_655
H(67) H(7) 2.604 2_655
H(67) H(8) 2.733 2_655
H(67) H(9) 2.718 2_655
H(68) Cl(5) 2.998 4_555
H(68) H(86) 3.481 4_555
H(69) Cl(6) 2.664 4_555
H(69) C(29) 3.394 4_555
H(69) H(54) 3.385 4_555
H(69) H(55) 2.622 4_555
H(69) H(86) 3.383 4_555
H(70) Cl(13) 3.354 3_455
H(70) C(29) 3.386 4_555
H(70) H(54) 3.041 4_555
H(70) H(55) 2.973 4_555
H(71) C(29) 3.169 4_555
H(71) H(53) 3.186 4_555
H(71) H(54) 3.256 4_555
H(71) H(55) 2.583 4_555
H(72) Cl(13) 3.302 3_455
H(72) C(8) 3.499 3_445
H(72) H(17) 2.621 3_445
H(73) C(17) 3.430 2_656
H(73) C(22) 3.157 2_656
H(73) H(17) 3.408 3_445
H(73) H(27) 3.038 2_656
H(73) H(28) 3.004 2_656
H(73) H(29) 2.861 2_656
H(73) H(35) 3.328 2_656
H(73) H(39) 2.761 2_656
H(73) H(40) 2.687 2_656
H(74) C(8) 3.541 3_445
H(74) H(13) 3.544 3_445
H(74) H(17) 2.903 3_445
H(74) H(18) 3.301 3_445
H(74) H(21) 3.596 3_445
H(74) H(39) 3.597 2_656
H(74) H(40) 3.581 2_656
H(75) C(22) 3.050 2_656
H(75) H(35) 3.298 2_656
H(75) H(38) 3.506 2_656
H(75) H(39) 2.149 2_656
H(75) H(40) 3.271 2_656
H(76) C(21) 3.544 2_656
H(76) H(35) 2.811 2_656
H(76) H(36) 3.472 2_656
H(76) H(39) 2.907 2_656
H(76) H(86) 3.548 4_555
H(77) H(39) 3.578 2_656
H(77) H(85) 3.315 4_555
H(77) H(86) 3.483 4_555
H(78) Cl(9) 3.562 4_555
H(78) C(26) 3.533 4_555
H(78) C(29) 3.400 4_555
H(78) H(47) 3.039 4_555
H(78) H(49) 3.134 4_555
H(78) H(53) 3.030 4_555
H(78) H(55) 2.902 4_555
H(79) Cl(7) 3.022 4_555
H(79) Cl(10) 3.348 4_555
H(79) H(47) 2.907 4_555
H(80) Cl(5) 3.135 4_555
H(80) H(47) 3.307 4_555
H(81) C(7) 3.132 3_445
H(81) C(35) 3.431 4_545
H(81) C(36) 3.101 4_545
H(81) H(13) 2.512 3_445
H(81) H(14) 2.987 3_445
H(81) H(15) 3.488 3_445
H(81) H(65) 3.005 4_545
H(81) H(66) 2.313 4_545
H(82) Cl(9) 3.011 4_555
H(82) H(14) 3.587 3_445
H(82) H(65) 3.185 4_545
H(82) H(66) 3.513 4_545
H(83) H(13) 3.006 3_445
H(83) H(14) 3.420 3_445
H(83) H(17) 3.277 3_445
H(84) Cl(7) 3.264 4_555
H(84) H(8) 3.301 2_655
H(85) C(35) 3.410 4_545
H(85) C(36) 3.071 4_545
H(85) H(65) 3.275 4_545
H(85) H(66) 2.635 4_545
H(85) H(77) 3.315 4_545
H(86) H(66) 3.026 4_545
H(86) H(68) 3.481 4_545
H(86) H(69) 3.383 4_545
H(86) H(76) 3.548 4_545
H(86) H(77) 3.483 4_545

loop_
_geom_torsion_atom_site_label_1
_geom_torsion_atom_site_label_2
_geom_torsion_atom_site_label_3
_geom_torsion_atom_site_label_4
_geom_torsion
_geom_torsion_site_symmetry_1
_geom_torsion_site_symmetry_4
Cl(1) Mo(1) P(1) C(1) 50.1(2) . .
Cl(1) Mo(1) P(1) C(5) -165.3(2) . .
Cl(1) Mo(1) P(1) C(9) -57.70(17) . .
Cl(1) Mo(1) P(2) C(15) 117.1(2) . .
Cl(1) Mo(1) P(2) C(16) 8.9(2) . .
Cl(1) Mo(1) P(2) C(20) -134.7(2) . .
Cl(1) Mo(1) N(1) C(10) 66.3(2) . .
Cl(1) Mo(1) N(1) C(14) -111.9(3) . .
Cl(2) Mo(1) P(1) C(1) -40.7(2) . .
Cl(2) Mo(1) P(1) C(5) 103.8(2) . .
Cl(2) Mo(1) P(1) C(9) -148.58(17) . .
Cl(2) Mo(1) P(2) C(15) -151.5(2) . .
Cl(2) Mo(1) P(2) C(16) 100.4(2) . .
Cl(2) Mo(1) P(2) C(20) -43.3(2) . .
Cl(2) Mo(1) N(1) C(10) 147(2) . .
Cl(2) Mo(1) N(1) C(14) -31(3) . .
Cl(3) Mo(1) P(1) C(1) -132.2(2) . .
Cl(3) Mo(1) P(1) C(5) 12.3(2) . .
Cl(3) Mo(1) P(1) C(9) 119.96(17) . .
Cl(3) Mo(1) P(2) C(15) -59.9(2) . .
Cl(3) Mo(1) P(2) C(16) -168.1(2) . .
Cl(3) Mo(1) P(2) C(20) 48.3(2) . .
Cl(3) Mo(1) N(1) C(10) -112.1(2) . .
Cl(3) Mo(1) N(1) C(14) 69.7(3) . .
P(1) Mo(1) P(2) C(15) 27.2(2) . .
P(1) Mo(1) P(2) C(16) -80.9(2) . .
P(1) Mo(1) P(2) C(20) 135.4(2) . .
P(2) Mo(1) P(1) C(1) 140.6(2) . .
P(2) Mo(1) P(1) C(5) -74.9(2) . .
P(2) Mo(1) P(1) C(9) 32.8(2) . .
P(1) Mo(1) N(1) C(10) -22.7(2) . .
P(1) Mo(1) N(1) C(14) 159.2(3) . .
N(1) Mo(1) P(1) C(1) 138.8(2) . .
N(1) Mo(1) P(1) C(5) -76.7(2) . .
N(1) Mo(1) P(1) C(9) 30.94(19) . .
P(2) Mo(1) N(1) C(10) 158.1(3) . .
P(2) Mo(1) N(1) C(14) -20.1(2) . .
N(1) Mo(1) P(2) C(15) 29.0(2) . .
N(1) Mo(1) P(2) C(16) -79.1(2) . .
N(1) Mo(1) P(2) C(20) 137.2(2) . .
Cl(4) Mo(2) P(3) C(24) 52.5(2) . .
Cl(4) Mo(2) P(3) C(28) -164.02(19) . .
Cl(4) Mo(2) P(3) C(32) -55.80(19) . .
Cl(4) Mo(2) P(4) C(38) 112.51(16) . .
Cl(4) Mo(2) P(4) C(39) 3.4(2) . .
Cl(4) Mo(2) P(4) C(43) -138.7(2) . .
Cl(4) Mo(2) N(2) C(33) 67.4(4) . .
Cl(4) Mo(2) N(2) C(37) -113.2(4) . .
Cl(5) Mo(2) P(3) C(24) -39.8(2) . .
Cl(5) Mo(2) P(3) C(28) 103.73(19) . .
Cl(5) Mo(2) P(3) C(32) -148.06(19) . .
Cl(5) Mo(2) P(4) C(38) -154.33(15) . .
Cl(5) Mo(2) P(4) C(39) 96.5(2) . .
Cl(5) Mo(2) P(4) C(43) -45.6(2) . .
Cl(5) Mo(2) N(2) C(33) 128.8(18) . .
Cl(5) Mo(2) N(2) C(37) -52(2) . .
Cl(6) Mo(2) P(3) C(24) -133.3(2) . .
Cl(6) Mo(2) P(3) C(28) 10.26(19) . .
Cl(6) Mo(2) P(3) C(32) 118.5(2) . .
Cl(6) Mo(2) P(4) C(38) -61.36(16) . .
Cl(6) Mo(2) P(4) C(39) -170.5(2) . .
Cl(6) Mo(2) P(4) C(43) 47.4(2) . .
Cl(6) Mo(2) N(2) C(33) -111.6(4) . .
Cl(6) Mo(2) N(2) C(37) 67.8(4) . .
P(3) Mo(2) P(4) C(38) 22.7(2) . .
P(3) Mo(2) P(4) C(39) -86.4(2) . .
P(3) Mo(2) P(4) C(43) 131.5(2) . .
P(4) Mo(2) P(3) C(24) 143.2(2) . .
P(4) Mo(2) P(3) C(28) -73.3(2) . .
P(4) Mo(2) P(3) C(32) 34.9(2) . .
P(3) Mo(2) N(2) C(33) -21.1(4) . .
P(3) Mo(2) N(2) C(37) 158.3(4) . .
N(2) Mo(2) P(3) C(24) 138.8(2) . .
N(2) Mo(2) P(3) C(28) -77.7(2) . .
N(2) Mo(2) P(3) C(32) 30.5(2) . .
P(4) Mo(2) N(2) C(33) 160.6(4) . .
P(4) Mo(2) N(2) C(37) -19.9(4) . .
N(2) Mo(2) P(4) C(38) 27.14(19) . .
N(2) Mo(2) P(4) C(39) -82.0(2) . .
N(2) Mo(2) P(4) C(43) 135.9(2) . .
Cl(11) Cl(11) C(49) Cl(12) 133.3(9) 2_656 .
Cl(11) Cl(11) C(49) Cl(12) -86(2) 2_656 2_656
Mo(1) P(1) C(1) C(2) -18.5(6) . .
Mo(1) P(1) C(1) C(3) 99.1(4) . .
Mo(1) P(1) C(1) C(4) -137.9(3) . .
Mo(1) P(1) C(5) C(6) -68.1(4) . .
Mo(1) P(1) C(5) C(7) 170.2(3) . .
Mo(1) P(1) C(5) C(8) 51.7(5) . .
Mo(1) P(1) C(9) C(10) -42.3(3) . .
C(1) P(1) C(5) C(6) 80.2(5) . .
C(1) P(1) C(5) C(7) -41.5(5) . .
C(1) P(1) C(5) C(8) -160.0(5) . .
C(5) P(1) C(1) C(2) -166.1(5) . .
C(5) P(1) C(1) C(3) -48.5(6) . .
C(5) P(1) C(1) C(4) 74.5(4) . .
C(1) P(1) C(9) C(10) -165.6(3) . .
C(9) P(1) C(1) C(2) 82.8(5) . .
C(9) P(1) C(1) C(3) -159.7(4) . .
C(9) P(1) C(1) C(4) -36.7(3) . .
C(5) P(1) C(9) C(10) 79.0(3) . .
C(9) P(1) C(5) C(6) -168.8(3) . .
C(9) P(1) C(5) C(7) 69.5(4) . .
C(9) P(1) C(5) C(8) -49.0(5) . .
Mo(1) P(2) C(15) C(14) -41.3(3) . .
Mo(1) P(2) C(16) C(17) 171.6(3) . .
Mo(1) P(2) C(16) C(18) -66.0(5) . .
Mo(1) P(2) C(16) C(19) 54.3(4) . .
Mo(1) P(2) C(20) C(21) -144.6(3) . .
Mo(1) P(2) C(20) C(22) 90.7(2) . .
Mo(1) P(2) C(20) C(23) -22.9(4) . .
C(15) P(2) C(16) C(17) 70.2(5) . .
C(15) P(2) C(16) C(18) -167.4(4) . .
C(15) P(2) C(16) C(19) -47.1(4) . .
C(16) P(2) C(15) C(14) 80.1(3) . .
C(15) P(2) C(20) C(21) -42.6(3) . .
C(15) P(2) C(20) C(22) -167.4(2) . .
C(15) P(2) C(20) C(23) 79.1(4) . .
C(20) P(2) C(15) C(14) -165.0(2) . .
C(16) P(2) C(20) C(21) 68.6(4) . .
C(16) P(2) C(20) C(22) -56.2(3) . .
C(16) P(2) C(20) C(23) -169.7(4) . .
C(20) P(2) C(16) C(17) -40.7(5) . .
C(20) P(2) C(16) C(18) 81.7(5) . .
C(20) P(2) C(16) C(19) -158.0(3) . .
Mo(2) P(3) C(24) C(25) -22.3(4) . .
Mo(2) P(3) C(24) C(26) 96.6(4) . .
Mo(2) P(3) C(24) C(27) -140.7(3) . .
Mo(2) P(3) C(28) C(29) -64.8(3) . .
Mo(2) P(3) C(28) C(30) 171.9(3) . .
Mo(2) P(3) C(28) C(31) 52.8(3) . .
Mo(2) P(3) C(32) C(33) -42.9(4) . .
C(24) P(3) C(28) C(29) 82.7(3) . .
C(24) P(3) C(28) C(30) -40.6(4) . .
C(24) P(3) C(28) C(31) -159.7(2) . .
C(28) P(3) C(24) C(25) -168.8(3) . .
C(28) P(3) C(24) C(26) -49.9(4) . .
C(28) P(3) C(24) C(27) 72.8(4) . .
C(24) P(3) C(32) C(33) -166.5(4) . .
C(32) P(3) C(24) C(25) 79.2(3) . .
C(32) P(3) C(24) C(26) -161.9(4) . .
C(32) P(3) C(24) C(27) -39.2(5) . .
C(28) P(3) C(32) C(33) 78.0(4) . .
C(32) P(3) C(28) C(29) -165.6(2) . .
C(32) P(3) C(28) C(30) 71.1(4) . .
C(32) P(3) C(28) C(31) -48.0(2) . .
Mo(2) P(4) C(38) C(37) -37.6(3) . .
Mo(2) P(4) C(39) C(40) 177.4(3) . .
Mo(2) P(4) C(39) C(41) -62.1(3) . .
Mo(2) P(4) C(39) C(42) 57.3(4) . .
Mo(2) P(4) C(43) C(44) -145.2(4) . .
Mo(2) P(4) C(43) C(45) 91.0(4) . .
Mo(2) P(4) C(43) C(46) -25.1(5) . .
C(38) P(4) C(39) C(40) 75.1(4) . .
C(38) P(4) C(39) C(41) -164.5(2) . .
C(38) P(4) C(39) C(42) -45.0(3) . .
C(39) P(4) C(38) C(37) 83.2(4) . .
C(38) P(4) C(43) C(44) -42.2(5) . .
C(38) P(4) C(43) C(45) -166.0(3) . .
C(38) P(4) C(43) C(46) 77.9(4) . .
C(43) P(4) C(38) C(37) -162.1(3) . .
C(39) P(4) C(43) C(44) 69.6(5) . .
C(39) P(4) C(43) C(45) -54.3(4) . .
C(39) P(4) C(43) C(46) -170.4(4) . .
C(43) P(4) C(39) C(40) -35.9(5) . .
C(43) P(4) C(39) C(41) 84.5(3) . .
C(43) P(4) C(39) C(42) -156.0(3) . .
Mo(1) N(1) C(10) C(9) 0.5(4) . .
Mo(1) N(1) C(10) C(11) -178.2(3) . .
Mo(1) N(1) C(14) C(13) 179.5(3) . .
Mo(1) N(1) C(14) C(15) -2.7(5) . .
C(10) N(1) C(14) C(13) 1.2(6) . .
C(10) N(1) C(14) C(15) 179.1(3) . .
C(14) N(1) C(10) C(9) 178.7(3) . .
C(14) N(1) C(10) C(11) 0.0(5) . .
Mo(2) N(2) C(33) C(32) -2.3(7) . .
Mo(2) N(2) C(33) C(34) 179.6(4) . .
Mo(2) N(2) C(37) C(36) -180.0(3) . .
Mo(2) N(2) C(37) C(38) 0.3(6) . .
C(33) N(2) C(37) C(36) -0.5(8) . .
C(33) N(2) C(37) C(38) 179.8(5) . .
C(37) N(2) C(33) C(32) 178.3(5) . .
C(37) N(2) C(33) C(34) 0.1(6) . .
P(1) C(9) C(10) N(1) 34.7(4) . .
P(1) C(9) C(10) C(11) -146.6(3) . .
N(1) C(10) C(11) C(12) -1.6(6) . .
C(9) C(10) C(11) C(12) 179.7(3) . .
C(10) C(11) C(12) C(13) 1.8(6) . .
C(11) C(12) C(13) C(14) -0.6(6) . .
C(12) C(13) C(14) N(1) -1.0(6) . .
C(12) C(13) C(14) C(15) -178.7(4) . .
N(1) C(14) C(15) P(2) 35.4(4) . .
C(13) C(14) C(15) P(2) -146.7(3) . .
P(3) C(32) C(33) N(2) 36.7(7) . .
P(3) C(32) C(33) C(34) -145.1(5) . .
N(2) C(33) C(34) C(35) -0.1(8) . .
C(32) C(33) C(34) C(35) -178.2(6) . .
C(33) C(34) C(35) C(36) 0.4(9) . .
C(34) C(35) C(36) C(37) -0.8(10) . .
C(35) C(36) C(37) N(2) 0.9(10) . .
C(35) C(36) C(37) C(38) -179.4(6) . .
N(2) C(37) C(38) P(4) 30.7(6) . .
C(36) C(37) C(38) P(4) -149.1(5) . .
